data_2100926
loop_
_publ_author_name
'Gingl, F.'
'Selvam, P.'
'Yvon, K.'

_publ_section_title
;
 Structure refinement of Mg~2~Cu and a comparison of the Mg~2~Cu,
 Mg~2~Ni and Al~2~Cu structure types
;
_journal_issue 2
_journal_name_full 'Acta Crystallographica Section B'
_journal_page_first 201
_journal_page_last 203
_journal_paper_doi 10.1107/S0108768192008723
_journal_volume 49
_journal_year 1993
_chemical_formula_sum 'Cu Mg2'
_chemical_formula_weight 112.170
_symmetry_cell_setting orthorhombic
_symmetry_space_group_name_Hall 'F 2 2 -1d'
_symmetry_space_group_name_H-M 'F d d d {origin @ 2 2 2}'
_cell_angle_alpha 90
_cell_angle_beta 90
_cell_angle_gamma 90
_cell_formula_units_Z 16
_cell_length_a 5.2750(10)
_cell_length_b 9.0440(10)
_cell_length_c 18.328(2)
_cell_volume 874.4(2)
_diffrn_radiation_type Mo
_diffrn_radiation_wavelength 0.71073
_exptl_absorpt_coefficient_mu 5.9264
_exptl_crystal_density_diffrn 3.41
_exptl_crystal_F_000 848
_cod_data_source_file du0325.cif
_cod_data_source_block du0325a
_cod_original_cell_volume 874.3(2)
_cod_original_formula_sum 'Cu1 Mg2'
_cod_database_code 2100926

loop_
_atom_site_label
_atom_site_fract_x
_atom_site_fract_y
_atom_site_fract_z
_atom_site_U_iso_or_equiv
Mg(1) .125 .125 .04150(10) .0116(6)
Mg(2) .125 .4586(3) .125 .0130(6)
Cu .125 .125 .49819(4) .0104(2)

loop_
_geom_bond_atom_site_label_1
_geom_bond_atom_site_label_2
_geom_bond_distance
Mg(1) Mg(1) 3.026(2)
Mg(1) mg(1) 3.063(3)
Mg(1) Mg(2) 3.383(2)
Mg(1) Mg(2) 3.4010(10)
Mg(1) Mg(2) 3.408(2)
Mg(1) Cu 2.716(7)
Mg(1) Cu 2.7540(7)
Mg(2) Mg(1) 3.383(2)
Mg(2) Mg(1) 3.4010(10)
Mg(2) Mg(1) 3.408(2)
Mg(2) Mg(2) 3.010(3)
Mg(2) Mg(2) 3.040(2)
Mg(2) Cu 2.7218(9)
Mg(2) Cu 2.7690(10)
Cu Mg(1) 2.7164(7)
Cu Mg(1) 2.7540(7)
Cu Mg(2) 2.7218(9)
Cu Mg(2) 2.7690(10)
Cu Cu 2.6182(3)
